data_1512746
loop_
_publ_author_name
'Timothy J. Boyle'
'Leigh Anna M. Steele'
'Alia Saad'

_publ_section_title
;
 Synthesis and characterization of the heavy alkaline earth aryloxide
 congeners
;
_journal_name_full
;
Inorganica Chimica Acta
;
_journal_page_first 259
_journal_page_last 268
_journal_paper_doi 10.1016/j.ica.2012.07.019
_journal_volume 394
_journal_year 2013
_chemical_formula_moiety 'C43 H57 N3 O2 Sr'
_chemical_formula_sum 'C43 H57 N3 O2 Sr'
_chemical_formula_weight 735.54
_space_group_IT_number 61
_symmetry_cell_setting orthorhombic
_symmetry_space_group_name_Hall '-P 2ac 2ab'
_symmetry_space_group_name_H-M 'P b c a'
_atom_sites_solution_hydrogens geom
_atom_sites_solution_primary direct
_atom_sites_solution_secondary difmap
_cell_angle_alpha 90.00
_cell_angle_beta 90.00
_cell_angle_gamma 90.00
_cell_formula_units_Z 8
_cell_length_a 15.9769(19)
_cell_length_b 18.674(2)
_cell_length_c 27.258(3)
_cell_measurement_reflns_used 6111
_cell_measurement_temperature 273(2)
_cell_measurement_theta_max 22.61
_cell_measurement_theta_min 2.25
_cell_volume 8132.5(16)
_computing_cell_refinement 'Bruker SAINT'
_computing_data_collection 'Bruker APEX2'
_computing_data_reduction 'Bruker SAINT'
_computing_molecular_graphics 'Bruker SHELXTL'
_computing_publication_material 'Bruker SHELXTL'
_computing_structure_refinement 'SHELXL-97 (Sheldrick, 2008)'
_computing_structure_solution 'SHELXS-97 (Sheldrick, 2008)'
_diffrn_ambient_temperature 273(2)
_diffrn_measured_fraction_theta_full 1.000
_diffrn_measured_fraction_theta_max 1.000
_diffrn_measurement_device_type 'Bruker APEX-II CCD'
_diffrn_measurement_method '\f and \w scans'
_diffrn_radiation_monochromator graphite
_diffrn_radiation_source 'fine-focus sealed tube'
_diffrn_radiation_type MoK\a
_diffrn_radiation_wavelength 0.71073
_diffrn_reflns_av_R_equivalents 0.120
_diffrn_reflns_av_sigmaI/netI 0.0890
_diffrn_reflns_limit_h_max 19
_diffrn_reflns_limit_h_min -19
_diffrn_reflns_limit_k_max 22
_diffrn_reflns_limit_k_min -22
_diffrn_reflns_limit_l_max 31
_diffrn_reflns_limit_l_min -32
_diffrn_reflns_number 56444
_diffrn_reflns_theta_full 25.26
_diffrn_reflns_theta_max 25.26
_diffrn_reflns_theta_min 1.84
_exptl_absorpt_coefficient_mu 1.363
_exptl_absorpt_correction_T_max 0.7722
_exptl_absorpt_correction_T_min 0.6117
_exptl_absorpt_correction_type multi-scan
_exptl_absorpt_process_details SADABS
_exptl_crystal_colour colorless
_exptl_crystal_density_diffrn 1.201
_exptl_crystal_density_method 'not measured'
_exptl_crystal_description irregular
_exptl_crystal_F_000 3120
_exptl_crystal_size_max 0.40
_exptl_crystal_size_mid 0.30
_exptl_crystal_size_min 0.20
_refine_diff_density_max 0.303
_refine_diff_density_min -0.255
_refine_diff_density_rms 0.059
_refine_ls_extinction_method none
_refine_ls_goodness_of_fit_ref 0.838
_refine_ls_hydrogen_treatment constr
_refine_ls_matrix_type full
_refine_ls_number_parameters 442
_refine_ls_number_reflns 7378
_refine_ls_number_restraints 0
_refine_ls_restrained_S_all 0.838
_refine_ls_R_factor_all 0.1199
_refine_ls_R_factor_gt 0.0470
_refine_ls_shift/su_max 0.002
_refine_ls_shift/su_mean 0.000
_refine_ls_structure_factor_coef Fsqd
_refine_ls_weighting_details 'calc w=1/[\s^2^(Fo^2^)+(0.1000P)^2^+0.0000P] where P=(Fo^2^+2Fc^2^)/3'
_refine_ls_weighting_scheme calc
_refine_ls_wR_factor_gt 0.1132
_refine_ls_wR_factor_ref 0.1573
_reflns_number_gt 4074
_reflns_number_total 7378
_reflns_threshold_expression >2sigma(I)
_cod_data_source_file ICA-2013-394-259-268-3.cif
_cod_data_source_block 8jy221_0m
_cod_original_cell_volume 8132.8(17)
_cod_original_sg_symbol_Hall -P2ac2ab
_cod_original_sg_symbol_H-M Pbca
_cod_database_code 1512746

loop_
_symmetry_equiv_pos_as_xyz
'x, y, z'
'x+1/2, -y+1/2, -z'
'-x, y+1/2, -z+1/2'
'-x+1/2, -y, z+1/2'
'-x, -y, -z'
'-x-1/2, y-1/2, z'
'x, -y-1/2, z-1/2'
'x-1/2, y, -z-1/2'

loop_
_atom_site_label
_atom_site_type_symbol
_atom_site_fract_x
_atom_site_fract_y
_atom_site_fract_z
_atom_site_U_iso_or_equiv
_atom_site_adp_type
_atom_site_occupancy
_atom_site_symmetry_multiplicity
_atom_site_calc_flag
_atom_site_refinement_flags
Sr1 Sr 0.40852(2) 0.21269(2) 0.870248(15) 0.03631(15) Uani 1 1 d .
N1 N 0.4374(2) 0.1493(2) 0.95882(13) 0.0408(9) Uani 1 1 d .
N2 N 0.3231(2) 0.3162(2) 0.91325(14) 0.0432(10) Uani 1 1 d .
N3 N 0.3958(2) 0.2777(2) 0.78232(14) 0.0447(10) Uani 1 1 d .
O1 O 0.29805(16) 0.13766(15) 0.85195(10) 0.0369(7) Uani 1 1 d .
O2 O 0.54768(18) 0.24639(16) 0.87800(10) 0.0397(7) Uani 1 1 d .
C1 C 0.2405(2) 0.0948(2) 0.83263(15) 0.0312(10) Uani 1 1 d .
C2 C 0.1532(3) 0.1066(2) 0.84177(15) 0.0349(10) Uani 1 1 d .
C3 C 0.0954(3) 0.0605(2) 0.82088(16) 0.0399(11) Uani 1 1 d .
H3 H 0.0388 0.0682 0.8268 0.048 Uiso 1 1 calc R
C4 C 0.1187(3) 0.0038(2) 0.79174(17) 0.0433(12) Uani 1 1 d .
H4 H 0.0784 -0.0262 0.7781 0.052 Uiso 1 1 calc R
C5 C 0.2024(3) -0.0081(2) 0.78294(16) 0.0405(11) Uani 1 1 d .
H5 H 0.2180 -0.0467 0.7634 0.049 Uiso 1 1 calc R
C6 C 0.2647(3) 0.0359(2) 0.80236(15) 0.0337(10) Uani 1 1 d .
C7 C 0.3575(3) 0.0187(2) 0.79310(16) 0.0384(11) Uani 1 1 d .
C8 C 0.4003(3) -0.0011(3) 0.84199(18) 0.0489(13) Uani 1 1 d .
H8A H 0.3956 0.0383 0.8645 0.073 Uiso 1 1 calc .
H8B H 0.4583 -0.0113 0.8362 0.073 Uiso 1 1 calc .
H8C H 0.3735 -0.0425 0.8557 0.073 Uiso 1 1 calc .
C9 C 0.4033(3) 0.0817(3) 0.76882(17) 0.0477(12) Uani 1 1 d .
H9A H 0.3861 0.0856 0.7352 0.072 Uiso 1 1 calc .
H9B H 0.4626 0.0737 0.7703 0.072 Uiso 1 1 calc .
H9C H 0.3899 0.1252 0.7858 0.072 Uiso 1 1 calc .
C10 C 0.3684(3) -0.0455(3) 0.75885(19) 0.0569(14) Uani 1 1 d .
H10A H 0.3464 -0.0877 0.7743 0.085 Uiso 1 1 calc .
H10B H 0.4268 -0.0523 0.7520 0.085 Uiso 1 1 calc .
H10C H 0.3388 -0.0369 0.7288 0.085 Uiso 1 1 calc .
C11 C 0.1236(3) 0.1691(2) 0.87446(16) 0.0397(11) Uani 1 1 d .
C12 C 0.0273(3) 0.1701(3) 0.8807(2) 0.0628(16) Uani 1 1 d .
H12A H 0.0117 0.2090 0.9018 0.094 Uiso 1 1 calc .
H12B H 0.0092 0.1257 0.8949 0.094 Uiso 1 1 calc .
H12C H 0.0013 0.1763 0.8492 0.094 Uiso 1 1 calc .
C13 C 0.1614(3) 0.1618(3) 0.92569(17) 0.0510(13) Uani 1 1 d .
H13A H 0.2213 0.1621 0.9234 0.076 Uiso 1 1 calc .
H13B H 0.1433 0.1175 0.9401 0.076 Uiso 1 1 calc .
H13C H 0.1432 0.2010 0.9458 0.076 Uiso 1 1 calc .
C14 C 0.1486(3) 0.2404(3) 0.85144(19) 0.0506(13) Uani 1 1 d .
H14A H 0.2084 0.2429 0.8488 0.076 Uiso 1 1 calc .
H14B H 0.1288 0.2790 0.8717 0.076 Uiso 1 1 calc .
H14C H 0.1241 0.2443 0.8194 0.076 Uiso 1 1 calc .
C15 C 0.6253(3) 0.2595(2) 0.89088(16) 0.0385(11) Uani 1 1 d .
C16 C 0.6898(3) 0.2077(3) 0.88141(16) 0.0437(12) Uani 1 1 d .
C17 C 0.7707(3) 0.2214(3) 0.89881(18) 0.0536(14) Uani 1 1 d .
H17 H 0.8128 0.1880 0.8931 0.064 Uiso 1 1 calc R
C18 C 0.7897(3) 0.2832(3) 0.92428(18) 0.0588(15) Uani 1 1 d .
H18 H 0.8432 0.2900 0.9369 0.071 Uiso 1 1 calc R
C19 C 0.7296(3) 0.3344(3) 0.93085(16) 0.0548(14) Uani 1 1 d .
H19 H 0.7442 0.3767 0.9467 0.066 Uiso 1 1 calc R
C20 C 0.6473(3) 0.3259(3) 0.91482(16) 0.0429(12) Uani 1 1 d .
C21 C 0.5830(3) 0.3852(3) 0.92232(17) 0.0472(12) Uani 1 1 d .
C22 C 0.5148(3) 0.3615(3) 0.95779(18) 0.0485(12) Uani 1 1 d .
H22A H 0.4893 0.3183 0.9459 0.073 Uiso 1 1 calc .
H22B H 0.4731 0.3984 0.9603 0.073 Uiso 1 1 calc .
H22C H 0.5388 0.3529 0.9895 0.073 Uiso 1 1 calc .
C23 C 0.5455(4) 0.4080(3) 0.87277(18) 0.0645(15) Uani 1 1 d .
H23A H 0.5894 0.4240 0.8514 0.097 Uiso 1 1 calc .
H23B H 0.5062 0.4462 0.8779 0.097 Uiso 1 1 calc .
H23C H 0.5173 0.3679 0.8581 0.097 Uiso 1 1 calc .
C24 C 0.6224(4) 0.4537(3) 0.9447(2) 0.0729(17) Uani 1 1 d .
H24A H 0.6463 0.4426 0.9761 0.109 Uiso 1 1 calc .
H24B H 0.5800 0.4896 0.9486 0.109 Uiso 1 1 calc .
H24C H 0.6654 0.4713 0.9232 0.109 Uiso 1 1 calc .
C25 C 0.6716(3) 0.1393(3) 0.85192(17) 0.0474(12) Uani 1 1 d .
C26 C 0.6359(3) 0.1577(3) 0.80125(18) 0.0594(15) Uani 1 1 d .
H26A H 0.5871 0.1871 0.8051 0.089 Uiso 1 1 calc .
H26B H 0.6210 0.1143 0.7844 0.089 Uiso 1 1 calc .
H26C H 0.6773 0.1830 0.7825 0.089 Uiso 1 1 calc .
C27 C 0.6101(4) 0.0904(3) 0.8796(2) 0.0649(16) Uani 1 1 d .
H27A H 0.6348 0.0754 0.9100 0.097 Uiso 1 1 calc .
H27B H 0.5976 0.0492 0.8598 0.097 Uiso 1 1 calc .
H27C H 0.5593 0.1163 0.8861 0.097 Uiso 1 1 calc .
C28 C 0.7502(4) 0.0949(3) 0.8426(2) 0.0804(19) Uani 1 1 d .
H28A H 0.7901 0.1230 0.8248 0.121 Uiso 1 1 calc .
H28B H 0.7358 0.0531 0.8239 0.121 Uiso 1 1 calc .
H28C H 0.7740 0.0805 0.8734 0.121 Uiso 1 1 calc .
C29 C 0.5054(3) 0.1653(3) 0.98497(18) 0.0517(13) Uani 1 1 d .
H29 H 0.5406 0.2011 0.9732 0.062 Uiso 1 1 calc R
C30 C 0.5268(3) 0.1320(3) 1.02820(18) 0.0567(14) Uani 1 1 d .
H30 H 0.5748 0.1452 1.0453 0.068 Uiso 1 1 calc R
C31 C 0.4755(3) 0.0788(3) 1.04541(19) 0.0605(15) Uani 1 1 d .
H31 H 0.4880 0.0555 1.0746 0.073 Uiso 1 1 calc R
C32 C 0.4064(3) 0.0605(3) 1.01947(18) 0.0539(13) Uani 1 1 d .
H32 H 0.3713 0.0241 1.0304 0.065 Uiso 1 1 calc R
C33 C 0.3888(3) 0.0967(2) 0.97669(17) 0.0439(12) Uani 1 1 d .
H33 H 0.3410 0.0841 0.9593 0.053 Uiso 1 1 calc R
C34 C 0.2967(3) 0.3124(3) 0.95978(19) 0.0504(13) Uani 1 1 d .
H34 H 0.2982 0.2681 0.9754 0.060 Uiso 1 1 calc R
C35 C 0.2679(3) 0.3698(3) 0.9856(2) 0.0613(15) Uani 1 1 d .
H35 H 0.2505 0.3650 1.0180 0.074 Uiso 1 1 calc R
C36 C 0.2651(3) 0.4355(3) 0.9621(2) 0.0625(15) Uani 1 1 d .
H36 H 0.2460 0.4760 0.9786 0.075 Uiso 1 1 calc R
C37 C 0.2907(3) 0.4402(3) 0.9144(2) 0.0562(14) Uani 1 1 d .
H37 H 0.2891 0.4837 0.8978 0.067 Uiso 1 1 calc R
C38 C 0.3188(3) 0.3798(3) 0.89154(18) 0.0490(13) Uani 1 1 d .
H38 H 0.3358 0.3834 0.8590 0.059 Uiso 1 1 calc R
C39 C 0.3229(3) 0.2789(3) 0.75799(18) 0.0543(14) Uani 1 1 d .
H39 H 0.2761 0.2596 0.7734 0.065 Uiso 1 1 calc R
C40 C 0.3128(4) 0.3067(3) 0.71173(19) 0.0583(14) Uani 1 1 d .
H40 H 0.2608 0.3062 0.6964 0.070 Uiso 1 1 calc R
C41 C 0.3810(4) 0.3350(3) 0.6889(2) 0.0649(16) Uani 1 1 d .
H41 H 0.3761 0.3555 0.6579 0.078 Uiso 1 1 calc R
C42 C 0.4559(4) 0.3330(3) 0.71192(19) 0.0589(15) Uani 1 1 d .
H42 H 0.5036 0.3505 0.6965 0.071 Uiso 1 1 calc R
C43 C 0.4605(3) 0.3050(2) 0.75826(18) 0.0480(13) Uani 1 1 d .
H43 H 0.5123 0.3050 0.7738 0.058 Uiso 1 1 calc R

loop_
_atom_site_aniso_label
_atom_site_aniso_U_11
_atom_site_aniso_U_22
_atom_site_aniso_U_33
_atom_site_aniso_U_23
_atom_site_aniso_U_13
_atom_site_aniso_U_12
Sr1 0.0329(2) 0.0408(3) 0.0352(2) 0.0020(2) -0.0036(2) -0.0064(2)
N1 0.041(2) 0.045(2) 0.037(2) 0.0027(19) -0.0001(18) -0.0021(19)
N2 0.045(2) 0.045(2) 0.040(2) 0.0025(19) -0.0010(19) -0.0050(19)
N3 0.046(2) 0.048(3) 0.040(2) 0.0004(19) -0.002(2) -0.012(2)
O1 0.0277(16) 0.0404(18) 0.0426(18) -0.0047(14) 0.0003(13) -0.0007(14)
O2 0.0311(17) 0.0471(19) 0.0408(18) -0.0015(15) -0.0043(14) -0.0081(15)
C1 0.029(2) 0.034(2) 0.031(2) 0.002(2) 0.0016(19) -0.002(2)
C2 0.033(2) 0.036(3) 0.036(3) 0.006(2) 0.003(2) 0.000(2)
C3 0.025(2) 0.052(3) 0.043(3) 0.008(2) 0.001(2) -0.003(2)
C4 0.037(3) 0.044(3) 0.049(3) 0.002(2) -0.011(2) -0.010(2)
C5 0.050(3) 0.032(3) 0.040(3) -0.003(2) -0.003(2) 0.000(2)
C6 0.034(3) 0.036(2) 0.032(2) 0.004(2) -0.003(2) 0.003(2)
C7 0.033(3) 0.040(3) 0.042(3) -0.006(2) -0.004(2) 0.005(2)
C8 0.038(3) 0.053(3) 0.055(3) 0.003(3) -0.006(2) 0.010(2)
C9 0.033(3) 0.068(3) 0.042(3) 0.003(3) 0.005(2) 0.001(2)
C10 0.043(3) 0.069(4) 0.059(3) -0.020(3) -0.003(3) 0.019(3)
C11 0.029(2) 0.046(3) 0.044(3) -0.001(2) 0.006(2) 0.002(2)
C12 0.033(3) 0.075(4) 0.080(4) -0.016(3) 0.013(3) 0.002(3)
C13 0.056(3) 0.056(3) 0.041(3) -0.002(2) 0.015(2) -0.002(3)
C14 0.048(3) 0.044(3) 0.059(3) 0.002(3) 0.006(3) 0.008(2)
C15 0.036(3) 0.051(3) 0.028(2) 0.012(2) -0.006(2) -0.010(2)
C16 0.040(3) 0.058(3) 0.033(3) 0.007(2) -0.002(2) -0.006(2)
C17 0.038(3) 0.079(4) 0.044(3) 0.015(3) -0.001(2) -0.003(3)
C18 0.043(3) 0.091(4) 0.043(3) 0.010(3) -0.012(2) -0.025(3)
C19 0.055(3) 0.074(4) 0.035(3) 0.006(3) -0.009(3) -0.028(3)
C20 0.046(3) 0.053(3) 0.029(3) 0.013(2) -0.005(2) -0.019(3)
C21 0.059(3) 0.043(3) 0.039(3) 0.001(2) -0.009(2) -0.008(3)
C22 0.049(3) 0.051(3) 0.046(3) -0.007(2) -0.009(2) -0.002(2)
C23 0.082(4) 0.062(4) 0.050(3) 0.016(3) -0.013(3) 0.002(3)
C24 0.096(5) 0.058(4) 0.065(4) -0.005(3) -0.019(3) -0.027(3)
C25 0.040(3) 0.056(3) 0.046(3) -0.003(3) -0.001(2) 0.002(3)
C26 0.064(4) 0.070(4) 0.045(3) -0.011(3) 0.001(3) -0.001(3)
C27 0.071(4) 0.049(3) 0.075(4) 0.002(3) 0.004(3) -0.003(3)
C28 0.066(4) 0.085(5) 0.091(5) -0.015(4) 0.004(4) 0.020(3)
C29 0.047(3) 0.058(3) 0.051(3) 0.002(3) -0.003(3) -0.004(3)
C30 0.059(3) 0.067(4) 0.044(3) 0.000(3) -0.014(3) 0.001(3)
C31 0.065(4) 0.071(4) 0.046(3) 0.012(3) -0.001(3) 0.016(3)
C32 0.054(3) 0.056(3) 0.052(3) 0.018(3) -0.001(3) 0.001(3)
C33 0.038(3) 0.047(3) 0.047(3) 0.007(2) 0.000(2) 0.000(2)
C34 0.056(3) 0.044(3) 0.050(3) 0.005(3) 0.003(3) -0.003(3)
C35 0.065(4) 0.069(4) 0.050(3) 0.005(3) 0.003(3) 0.014(3)
C36 0.063(4) 0.059(4) 0.065(4) -0.013(3) -0.013(3) 0.017(3)
C37 0.068(4) 0.043(3) 0.057(4) 0.010(3) -0.014(3) 0.000(3)
C38 0.059(3) 0.045(3) 0.043(3) 0.007(3) -0.009(3) -0.003(3)
C39 0.047(3) 0.072(4) 0.044(3) 0.000(3) 0.003(3) -0.012(3)
C40 0.059(3) 0.070(4) 0.046(3) -0.005(3) -0.015(3) 0.002(3)
C41 0.094(5) 0.056(4) 0.045(3) 0.004(3) -0.006(3) -0.014(3)
C42 0.074(4) 0.059(4) 0.044(3) -0.001(3) 0.008(3) -0.020(3)
C43 0.049(3) 0.045(3) 0.050(3) -0.004(2) -0.005(3) -0.006(2)

loop_
_atom_type_symbol
_atom_type_description
_atom_type_scat_dispersion_real
_atom_type_scat_dispersion_imag
_atom_type_scat_source
C C 0.0033 0.0016 'International Tables Vol C Tables 4.2.6.8 and 6.1.1.4'
H H 0.0000 0.0000 'International Tables Vol C Tables 4.2.6.8 and 6.1.1.4'
N N 0.0061 0.0033 'International Tables Vol C Tables 4.2.6.8 and 6.1.1.4'
O O 0.0106 0.0060 'International Tables Vol C Tables 4.2.6.8 and 6.1.1.4'
Sr Sr -1.5307 3.2498 'International Tables Vol C Tables 4.2.6.8 and 6.1.1.4'

loop_
_geom_angle_atom_site_label_1
_geom_angle_atom_site_label_2
_geom_angle_atom_site_label_3
_geom_angle
O1 Sr1 O2 156.50(10)
O1 Sr1 N2 98.35(11)
O2 Sr1 N2 104.84(11)
O1 Sr1 N3 91.35(11)
O2 Sr1 N3 91.79(11)
N2 Sr1 N3 91.49(12)
O1 Sr1 N1 93.26(11)
O2 Sr1 N1 82.84(11)
N2 Sr1 N1 90.70(11)
N3 Sr1 N1 174.56(11)
C29 N1 C33 116.2(4)
C29 N1 Sr1 120.9(3)
C33 N1 Sr1 122.7(3)
C38 N2 C34 116.9(4)
C38 N2 Sr1 118.9(3)
C34 N2 Sr1 123.0(3)
C43 N3 C39 115.3(4)
C43 N3 Sr1 123.6(3)
C39 N3 Sr1 120.9(3)
C1 O1 Sr1 168.8(3)
C15 O2 Sr1 168.7(3)
O1 C1 C6 120.4(4)
O1 C1 C2 120.8(4)
C6 C1 C2 118.8(4)
C3 C2 C1 118.8(4)
C3 C2 C11 120.2(4)
C1 C2 C11 121.0(4)
C4 C3 C2 122.4(4)
C4 C3 H3 118.8
C2 C3 H3 118.8
C3 C4 C5 119.2(4)
C3 C4 H4 120.4
C5 C4 H4 120.4
C4 C5 C6 122.1(4)
C4 C5 H5 118.9
C6 C5 H5 118.9
C5 C6 C1 118.7(4)
C5 C6 C7 120.2(4)
C1 C6 C7 121.1(4)
C10 C7 C9 106.5(4)
C10 C7 C6 111.9(4)
C9 C7 C6 111.8(4)
C10 C7 C8 106.8(4)
C9 C7 C8 110.2(4)
C6 C7 C8 109.6(4)
C7 C8 H8A 109.5
C7 C8 H8B 109.5
H8A C8 H8B 109.5
C7 C8 H8C 109.5
H8A C8 H8C 109.5
H8B C8 H8C 109.5
C7 C9 H9A 109.5
C7 C9 H9B 109.5
H9A C9 H9B 109.5
C7 C9 H9C 109.5
H9A C9 H9C 109.5
H9B C9 H9C 109.5
C7 C10 H10A 109.5
C7 C10 H10B 109.5
H10A C10 H10B 109.5
C7 C10 H10C 109.5
H10A C10 H10C 109.5
H10B C10 H10C 109.5
C14 C11 C13 110.5(4)
C14 C11 C2 110.0(4)
C13 C11 C2 109.9(4)
C14 C11 C12 107.1(4)
C13 C11 C12 107.1(4)
C2 C11 C12 112.2(4)
C11 C12 H12A 109.5
C11 C12 H12B 109.5
H12A C12 H12B 109.5
C11 C12 H12C 109.5
H12A C12 H12C 109.5
H12B C12 H12C 109.5
C11 C13 H13A 109.5
C11 C13 H13B 109.5
H13A C13 H13B 109.5
C11 C13 H13C 109.5
H13A C13 H13C 109.5
H13B C13 H13C 109.5
C11 C14 H14A 109.5
C11 C14 H14B 109.5
H14A C14 H14B 109.5
C11 C14 H14C 109.5
H14A C14 H14C 109.5
H14B C14 H14C 109.5
O2 C15 C16 120.3(4)
O2 C15 C20 120.7(4)
C16 C15 C20 119.0(4)
C17 C16 C15 118.6(5)
C17 C16 C25 120.2(5)
C15 C16 C25 121.2(4)
C18 C17 C16 121.7(5)
C18 C17 H17 119.1
C16 C17 H17 119.1
C19 C18 C17 119.8(5)
C19 C18 H18 120.1
C17 C18 H18 120.1
C18 C19 C20 122.8(5)
C18 C19 H19 118.6
C20 C19 H19 118.6
C19 C20 C15 117.9(5)
C19 C20 C21 120.7(5)
C15 C20 C21 121.4(4)
C22 C21 C20 110.9(4)
C22 C21 C23 111.0(4)
C20 C21 C23 110.2(4)
C22 C21 C24 106.3(4)
C20 C21 C24 112.3(4)
C23 C21 C24 106.0(4)
C21 C22 H22A 109.5
C21 C22 H22B 109.5
H22A C22 H22B 109.5
C21 C22 H22C 109.5
H22A C22 H22C 109.5
H22B C22 H22C 109.5
C21 C23 H23A 109.5
C21 C23 H23B 109.5
H23A C23 H23B 109.5
C21 C23 H23C 109.5
H23A C23 H23C 109.5
H23B C23 H23C 109.5
C21 C24 H24A 109.5
C21 C24 H24B 109.5
H24A C24 H24B 109.5
C21 C24 H24C 109.5
H24A C24 H24C 109.5
H24B C24 H24C 109.5
C28 C25 C26 106.2(4)
C28 C25 C16 112.5(4)
C26 C25 C16 110.8(4)
C28 C25 C27 106.6(4)
C26 C25 C27 109.6(4)
C16 C25 C27 110.9(4)
C25 C26 H26A 109.5
C25 C26 H26B 109.5
H26A C26 H26B 109.5
C25 C26 H26C 109.5
H26A C26 H26C 109.5
H26B C26 H26C 109.5
C25 C27 H27A 109.5
C25 C27 H27B 109.5
H27A C27 H27B 109.5
C25 C27 H27C 109.5
H27A C27 H27C 109.5
H27B C27 H27C 109.5
C25 C28 H28A 109.5
C25 C28 H28B 109.5
H28A C28 H28B 109.5
C25 C28 H28C 109.5
H28A C28 H28C 109.5
H28B C28 H28C 109.5
N1 C29 C30 124.0(5)
N1 C29 H29 118.0
C30 C29 H29 118.0
C31 C30 C29 118.2(5)
C31 C30 H30 120.9
C29 C30 H30 120.9
C32 C31 C30 119.4(5)
C32 C31 H31 120.3
C30 C31 H31 120.3
C31 C32 C33 119.0(5)
C31 C32 H32 120.5
C33 C32 H32 120.5
N1 C33 C32 123.3(5)
N1 C33 H33 118.4
C32 C33 H33 118.4
N2 C34 C35 123.6(5)
N2 C34 H34 118.2
C35 C34 H34 118.2
C34 C35 C36 118.1(5)
C34 C35 H35 121.0
C36 C35 H35 121.0
C37 C36 C35 119.1(5)
C37 C36 H36 120.5
C35 C36 H36 120.5
C38 C37 C36 118.7(5)
C38 C37 H37 120.6
C36 C37 H37 120.6
N2 C38 C37 123.6(5)
N2 C38 H38 118.2
C37 C38 H38 118.2
N3 C39 C40 124.2(5)
N3 C39 H39 117.9
C40 C39 H39 117.9
C41 C40 C39 118.2(5)
C41 C40 H40 120.9
C39 C40 H40 120.9
C42 C41 C40 119.1(5)
C42 C41 H41 120.5
C40 C41 H41 120.5
C41 C42 C43 119.1(5)
C41 C42 H42 120.4
C43 C42 H42 120.4
N3 C43 C42 124.1(5)
N3 C43 H43 117.9
C42 C43 H43 117.9

loop_
_geom_bond_atom_site_label_1
_geom_bond_atom_site_label_2
_geom_bond_distance
Sr1 O1 2.308(3)
Sr1 O2 2.320(3)
Sr1 N2 2.641(4)
Sr1 N3 2.694(4)
Sr1 N1 2.728(4)
N1 C29 1.334(6)
N1 C33 1.343(5)
N2 C38 1.329(5)
N2 C34 1.339(6)
N3 C43 1.326(6)
N3 C39 1.340(6)
O1 C1 1.328(5)
O2 C15 1.313(5)
C1 C6 1.428(6)
C1 C2 1.434(6)
C2 C3 1.385(6)
C2 C11 1.542(6)
C3 C4 1.375(6)
C3 H3 0.9300
C4 C5 1.377(6)
C4 H4 0.9300
C5 C6 1.394(6)
C5 H5 0.9300
C6 C7 1.538(6)
C7 C10 1.530(6)
C7 C9 1.536(6)
C7 C8 1.543(6)
C8 H8A 0.9600
C8 H8B 0.9600
C8 H8C 0.9600
C9 H9A 0.9600
C9 H9B 0.9600
C9 H9C 0.9600
C10 H10A 0.9600
C10 H10B 0.9600
C10 H10C 0.9600
C11 C14 1.526(7)
C11 C13 1.527(6)
C11 C12 1.548(6)
C12 H12A 0.9600
C12 H12B 0.9600
C12 H12C 0.9600
C13 H13A 0.9600
C13 H13B 0.9600
C13 H13C 0.9600
C14 H14A 0.9600
C14 H14B 0.9600
C14 H14C 0.9600
C15 C16 1.436(6)
C15 C20 1.446(6)
C16 C17 1.401(6)
C16 C25 1.538(7)
C17 C18 1.380(7)
C17 H17 0.9300
C18 C19 1.367(7)
C18 H18 0.9300
C19 C20 1.394(6)
C19 H19 0.9300
C20 C21 1.524(7)
C21 C22 1.524(6)
C21 C23 1.538(6)
C21 C24 1.550(7)
C22 H22A 0.9600
C22 H22B 0.9600
C22 H22C 0.9600
C23 H23A 0.9600
C23 H23B 0.9600
C23 H23C 0.9600
C24 H24A 0.9600
C24 H24B 0.9600
C24 H24C 0.9600
C25 C28 1.525(7)
C25 C26 1.534(7)
C25 C27 1.538(7)
C26 H26A 0.9600
C26 H26B 0.9600
C26 H26C 0.9600
C27 H27A 0.9600
C27 H27B 0.9600
C27 H27C 0.9600
C28 H28A 0.9600
C28 H28B 0.9600
C28 H28C 0.9600
C29 C30 1.375(6)
C29 H29 0.9300
C30 C31 1.370(7)
C30 H30 0.9300
C31 C32 1.355(7)
C31 H31 0.9300
C32 C33 1.376(6)
C32 H32 0.9300
C33 H33 0.9300
C34 C35 1.362(7)
C34 H34 0.9300
C35 C36 1.385(7)
C35 H35 0.9300
C36 C37 1.366(7)
C36 H36 0.9300
C37 C38 1.364(7)
C37 H37 0.9300
C38 H38 0.9300
C39 C40 1.373(7)
C39 H39 0.9300
C40 C41 1.362(7)
C40 H40 0.9300
C41 C42 1.351(7)
C41 H41 0.9300
C42 C43 1.370(7)
C42 H42 0.9300
C43 H43 0.9300
